data_4316068
loop_
_publ_author_name
'David S. Brock'
'Jonathan J. Casalis de Pury'
'H\'el\`ene P. A. Mercier'
'Gary J. Schrobilgen'
'Bernard Silvi'

_publ_section_title
;
 XeF2 Coordination to a Halogen Center; Raman Spectra (n= 1, 2) and X-ray
 Crystal Structures (n= 2) of [BrOF2][AsF6].nXeF2 and [XOF2][AsF6] (X =
 Cl, Br)
;
_journal_name_full 'Inorganic Chemistry'
_journal_page_first 6673
_journal_page_last 6689
_journal_paper_doi 10.1021/ic100712y
_journal_volume 49
_journal_year 2010
_chemical_formula_sum 'As Cl F8 O'
_chemical_formula_weight 278.37
_chemical_name_common 'Cl O F2 (As F6)'
_chemical_name_systematic
; 
 ? 
;
_space_group_IT_number 33
_symmetry_cell_setting orthorhombic
_symmetry_space_group_name_Hall 'P 2c -2n'
_symmetry_space_group_name_H-M 'P n a 21'
_atom_sites_solution_primary direct
_atom_sites_solution_secondary difmap
_audit_creation_method SHELXL-97
_cell_angle_alpha 90.00
_cell_angle_beta 90.00
_cell_angle_gamma 90.00
_cell_formula_units_Z 4
_cell_length_a 14.6860(16)
_cell_length_b 5.2072(6)
_cell_length_c 8.1070(9)
_cell_measurement_temperature 100(2)
_cell_measurement_theta_max 65
_cell_measurement_theta_min 0
_cell_volume 619.97(12)
_computing_cell_refinement 'Bruker SMART'
_computing_data_collection 'Bruker SMART'
_computing_data_reduction 'Bruker SAINT'
_computing_molecular_graphics 'SHELXL-97 (Sheldrick, 1997)'
_computing_publication_material 'SHELXL-97 (Sheldrick, 1997)'
_computing_structure_refinement 'SHELXL-97 (Sheldrick, 1997)'
_computing_structure_solution 'SHELXS-97 (Sheldrick, 1990)'
_diffrn_ambient_temperature 100(2)
_diffrn_measured_fraction_theta_full 0.999
_diffrn_measured_fraction_theta_max 0.999
_diffrn_radiation_monochromator graphite
_diffrn_radiation_source 'fine-focus sealed tube'
_diffrn_radiation_type MoK\a
_diffrn_radiation_wavelength 0.71073
_diffrn_reflns_av_R_equivalents 0.0518
_diffrn_reflns_av_sigmaI/netI 0.0527
_diffrn_reflns_limit_h_max 22
_diffrn_reflns_limit_h_min -13
_diffrn_reflns_limit_k_max 7
_diffrn_reflns_limit_k_min -7
_diffrn_reflns_limit_l_max 11
_diffrn_reflns_limit_l_min -12
_diffrn_reflns_number 9444
_diffrn_reflns_theta_full 32.50
_diffrn_reflns_theta_max 32.50
_diffrn_reflns_theta_min 2.77
_exptl_absorpt_coefficient_mu 6.028
_exptl_absorpt_correction_T_max 1
_exptl_absorpt_correction_T_min 0.507
_exptl_absorpt_correction_type multi-scan
_exptl_absorpt_process_details 'Apex2 v2.0-2 (Bruker, 2005)'
_exptl_crystal_colour colorless
_exptl_crystal_density_diffrn 2.982
_exptl_crystal_density_method 'not measured'
_exptl_crystal_description 'transparent plate'
_exptl_crystal_F_000 520
_exptl_crystal_size_max 0.16
_exptl_crystal_size_mid 0.12
_exptl_crystal_size_min 0.02
_refine_diff_density_max 0.817
_refine_diff_density_min -0.757
_refine_diff_density_rms 0.125
_refine_ls_abs_structure_details 'Flack H D (1983), Acta Cryst. A39, 876-881'
_refine_ls_abs_structure_Flack 0.176(12)
_refine_ls_extinction_method none
_refine_ls_goodness_of_fit_ref 1.038
_refine_ls_matrix_type full
_refine_ls_number_parameters 101
_refine_ls_number_reflns 2062
_refine_ls_number_restraints 1
_refine_ls_restrained_S_all 1.037
_refine_ls_R_factor_all 0.0391
_refine_ls_R_factor_gt 0.0304
_refine_ls_shift/su_max 0.000
_refine_ls_shift/su_mean 0.000
_refine_ls_structure_factor_coef Fsqd
_refine_ls_weighting_details 'calc w=1/[\s^2^(Fo^2^)+(0.0257P)^2^+0.0000P] where P=(Fo^2^+2Fc^2^)/3'
_refine_ls_weighting_scheme calc
_refine_ls_wR_factor_gt 0.0634
_refine_ls_wR_factor_ref 0.0656
_reflns_number_gt 1811
_reflns_number_total 2062
_reflns_threshold_expression >2sigma(I)
_cod_data_source_file ic100712y_si_002_3.cif
_cod_data_source_block ClOF2+AsF6-
_cod_database_code 4316068

loop_
_symmetry_equiv_pos_as_xyz
'x, y, z'
'-x, -y, z+1/2'
'x+1/2, -y+1/2, z'
'-x+1/2, y+1/2, z+1/2'

loop_
_atom_site_label
_atom_site_type_symbol
_atom_site_fract_x
_atom_site_fract_y
_atom_site_fract_z
_atom_site_U_iso_or_equiv
_atom_site_adp_type
_atom_site_occupancy
_atom_site_symmetry_multiplicity
_atom_site_calc_flag
_atom_site_refinement_flags
_atom_site_disorder_assembly
_atom_site_disorder_group
As1 As 0.901991(18) 0.11084(5) 0.94140(5) 0.01245(7) Uani 1 1 d . . .
F1 F 0.83674(14) 0.3765(4) 0.9786(3) 0.0234(5) Uani 1 1 d . . .
F2 F 0.81469(12) -0.0288(4) 0.8333(3) 0.0203(4) Uani 1 1 d . . .
F3 F 0.86691(14) -0.0250(4) 1.1224(3) 0.0214(4) Uani 1 1 d . . .
F4 F 0.94124(13) 0.2498(4) 0.7586(2) 0.0199(4) Uani 1 1 d . . .
F5 F 0.99406(13) 0.2515(4) 1.0418(3) 0.0206(4) Uani 1 1 d . . .
F6 F 0.97048(14) -0.1521(4) 0.9005(3) 0.0214(4) Uani 1 1 d . . .
Cl1 Cl 0.88712(5) 0.39018(17) 0.48377(10) 0.01849(17) Uani 1 1 d . . .
O1 O 0.83214(15) 0.1584(4) 0.4729(3) 0.0165(5) Uani 1 1 d . . .
F7 F 0.82712(14) 0.5795(4) 0.5818(3) 0.0215(5) Uani 1 1 d . . .
F8 F 0.88036(13) 0.5164(5) 0.3149(3) 0.0240(4) Uani 1 1 d . . .

loop_
_atom_site_aniso_label
_atom_site_aniso_U_11
_atom_site_aniso_U_22
_atom_site_aniso_U_33
_atom_site_aniso_U_23
_atom_site_aniso_U_13
_atom_site_aniso_U_12
As1 0.01264(12) 0.01404(13) 0.01069(12) 0.00135(19) -0.00020(13) -0.00014(10)
F1 0.0249(9) 0.0184(10) 0.0270(13) -0.0014(9) -0.0003(8) 0.0072(7)
F2 0.0159(9) 0.0255(11) 0.0195(10) -0.0011(9) -0.0036(8) -0.0043(8)
F3 0.0247(10) 0.0248(11) 0.0146(8) 0.0051(9) 0.0035(9) -0.0028(8)
F4 0.0206(9) 0.0264(11) 0.0126(8) 0.0074(8) 0.0005(7) -0.0017(8)
F5 0.0204(9) 0.0260(11) 0.0153(9) 0.0018(9) -0.0044(7) -0.0089(7)
F6 0.0220(9) 0.0196(10) 0.0225(11) 0.0004(8) -0.0005(7) 0.0074(7)
Cl1 0.0136(3) 0.0249(4) 0.0170(4) -0.0004(3) -0.0014(2) 0.0012(3)
O1 0.0188(9) 0.0144(10) 0.0164(14) 0.0004(8) -0.0043(8) -0.0048(8)
F7 0.0199(9) 0.0229(11) 0.0217(11) -0.0034(8) 0.0009(8) 0.0036(7)
F8 0.0260(10) 0.0322(12) 0.0139(9) 0.0073(9) -0.0024(8) -0.0013(9)

loop_
_atom_type_symbol
_atom_type_description
_atom_type_scat_dispersion_real
_atom_type_scat_dispersion_imag
_atom_type_scat_source
O O 0.0106 0.0060 'International Tables Vol C Tables 4.2.6.8 and 6.1.1.4'
F F 0.0171 0.0103 'International Tables Vol C Tables 4.2.6.8 and 6.1.1.4'
Cl Cl 0.1484 0.1585 'International Tables Vol C Tables 4.2.6.8 and 6.1.1.4'
As As 0.0499 2.0058 'International Tables Vol C Tables 4.2.6.8 and 6.1.1.4'

loop_
_geom_angle_atom_site_label_1
_geom_angle_atom_site_label_2
_geom_angle_atom_site_label_3
_geom_angle
_geom_angle_site_symmetry_1
_geom_angle_site_symmetry_3
_geom_angle_publ_flag
F2 As1 F1 90.81(10) . . ?
F2 As1 F3 92.18(10) . . ?
F1 As1 F3 90.83(11) . . ?
F2 As1 F6 90.06(10) . . ?
F1 As1 F6 178.20(10) . . ?
F3 As1 F6 90.71(10) . . ?
F2 As1 F4 89.35(10) . . ?
F1 As1 F4 89.96(10) . . ?
F3 As1 F4 178.27(10) . . ?
F6 As1 F4 88.48(10) . . ?
F2 As1 F5 176.99(10) . . ?
F1 As1 F5 90.72(10) . . ?
F3 As1 F5 90.39(10) . . ?
F6 As1 F5 88.34(10) . . ?
F4 As1 F5 88.06(9) . . ?
O1 Cl1 F8 105.52(13) . . ?
O1 Cl1 F7 104.15(13) . . ?
F8 Cl1 F7 98.65(13) . . ?

loop_
_geom_bond_atom_site_label_1
_geom_bond_atom_site_label_2
_geom_bond_distance
_geom_bond_site_symmetry_2
_geom_bond_publ_flag
As1 F2 1.7149(19) . ?
As1 F1 1.7097(19) . ?
As1 F3 1.709(2) . ?
As1 F6 1.7313(19) . ?
As1 F4 1.7474(19) . ?
As1 F5 1.7397(19) . ?
Cl1 O1 1.455(2) . ?
Cl1 F8 1.522(2) . ?
Cl1 F7 1.543(2) . ?
